data_7012560
loop_
_publ_author_name
'Raidt, Michael'
'Neuburger, Markus'
'Kaden, Thomas A.'

_publ_section_title
;
 Stability and structure of mono- and dinuclear Cu(ii), Ni(ii) and
 Zn(ii) complexes of pyrazole and triazole bridged
 bis-macrocyclesElectronic supplementary information (ESI) available:
 titration curves and species distribution curves. See
 http://www.rsc.org/suppdata/dt/b2/b212113a/
;
_journal_issue 7
_journal_name_full 'Dalton Transactions'
_journal_page_first 1292
_journal_paper_doi 10.1039/b212113a
_journal_year 2003
_chemical_compound_source
;
?
;
_chemical_formula_moiety ' C31 H42 Cl2 Cu2 N9 O10 P1 '
_chemical_formula_sum 'C31 H42 Cl2 Cu2 N9 O10 P'
_chemical_formula_weight 929.70
_chemical_melting_point ?
_chemical_name_systematic
;                                                                               
?                                                                               
;
_space_group_IT_number 2
_symmetry_cell_setting triclinic
_symmetry_space_group_name_Hall '-P 1'
_symmetry_space_group_name_H-M 'P -1'
_atom_sites_solution_hydrogens geom
_atom_sites_solution_primary direct
_audit_creation_date 02-21-06
_audit_creation_method CRYSTALS_ver_12-03-99
_cell_angle_alpha 97.943(3)
_cell_angle_beta 107.231(4)
_cell_angle_gamma 98.560(3)
_cell_formula_units_Z 2
_cell_length_a 9.7727(5)
_cell_length_b 14.2779(5)
_cell_length_c 14.5730(6)
_cell_measurement_reflns_used 0
_cell_measurement_temperature 173
_cell_measurement_theta_max 0
_cell_measurement_theta_min 0
_cell_volume 1884.42(15)
_computing_cell_refinement
; 
Denzo/Scalepack (Otwinowski & Minor, 1996) 
;
_computing_data_collection
; 
COLLECT (Nonius BV, 1997) 
;
_computing_data_reduction
; 
Denzo/Scalepack (Otwinowski & Minor, 1996) 
;
_computing_molecular_graphics
; 
CAMERON (Watkin et al 1996) 
;
_computing_publication_material
; 
CRYSTALS (Watkin et al 2001) 
;
_computing_structure_refinement
; 
CRYSTALS (Watkin et al 2001) 
;
_computing_structure_solution
; 
SIR92 (Altomare et al, 1994) 
;
_diffrn_ambient_temperature 173
_diffrn_measured_fraction_theta_max 0.965
_diffrn_measurement_device_type
; 
Enraf Nonius Kappa CCD 
;
_diffrn_measurement_method '\f & \w scans'
_diffrn_radiation_monochromator graphite
_diffrn_radiation_type 'Mo K\a'
_diffrn_radiation_wavelength 0.71073
_diffrn_reflns_av_R_equivalents 0.06
_diffrn_reflns_limit_h_max 13
_diffrn_reflns_limit_h_min -13
_diffrn_reflns_limit_k_max 19
_diffrn_reflns_limit_k_min -20
_diffrn_reflns_limit_l_max 20
_diffrn_reflns_limit_l_min -20
_diffrn_reflns_number 44970
_diffrn_reflns_theta_max 30.00
_diffrn_reflns_theta_min 4.16
_diffrn_standards_decay_% 0.00
_diffrn_standards_interval_count 0
_diffrn_standards_interval_time 0
_diffrn_standards_number 0
_exptl_absorpt_coefficient_mu 1.381
_exptl_absorpt_correction_T_max 0.76
_exptl_absorpt_correction_T_min 0.71
_exptl_absorpt_correction_type multi-scan
_exptl_crystal_colour ' blue '
_exptl_crystal_density_diffrn 1.638
_exptl_crystal_density_meas ?
_exptl_crystal_description ' plate '
_exptl_crystal_F_000 958.153
_exptl_crystal_size_max 0.40
_exptl_crystal_size_mid 0.25
_exptl_crystal_size_min 0.20
_refine_diff_density_max 0.78
_refine_diff_density_min -0.71
_refine_ls_extinction_coef 46.6(158)
_refine_ls_extinction_method 'Larson 1970 Crystallographic Computing eq 22'
_refine_ls_goodness_of_fit_ref 1.0236
_refine_ls_hydrogen_treatment noref
_refine_ls_matrix_type full
_refine_ls_number_parameters 497
_refine_ls_number_reflns 7206
_refine_ls_R_factor_gt 0.0431
_refine_ls_shift/su_max 0.000752
_refine_ls_structure_factor_coef F
_refine_ls_weighting_details
;
Chebychev polynomial with 3 parameters, Carruthers & Watkin , 1979, 
37.6    -32.9     28.7    
;
_refine_ls_weighting_scheme calc
_refine_ls_wR_factor_ref 0.0510
_reflns_limit_h_max 12
_reflns_limit_h_min -13
_reflns_limit_k_max 19
_reflns_limit_k_min -20
_reflns_limit_l_max 20
_reflns_limit_l_min 0
_reflns_number_gt 7206
_reflns_number_total 10606
_reflns_threshold_expression >3.00\s(I)
_cod_data_source_file b212113a.txt
_cod_data_source_block raidt2_173k
_cod_depositor_comments
;
The following automatic conversions were performed:
'_symmetry_cell_setting' value 'Triclinic ' changed to 'triclinic'
according to '/home/adriana/struct/CIF-dictionaries/cif_core.dic'
dictionary named 'cif_core.dic' version 2.4.1 from 2010-06-29.

Automatic conversion script
Id: cif_fix_enum 1555 2011-01-17 13:19:09Z saulius 

The following automatic conversions were performed:

'_chemical_melting_point' value 'not measured' was changed to '?' -
the value is undefined or not given.

Automatic conversion script
Id: cif_fix_values 1569 2011-02-09 13:29:24Z adriana 
;
_cod_original_cell_volume 1884.4
_cod_original_sg_symbol_H-M 'P -1 '
_cod_original_formula_sum ' C31 H42 Cl2 Cu2 N9 O10 P1 '
_cod_database_code 7012560

loop_
_symmetry_equiv_pos_as_xyz
x,y,z
-x,-y,-z

loop_
_atom_site_label
_atom_site_type_symbol
_atom_site_fract_x
_atom_site_fract_y
_atom_site_fract_z
_atom_site_U_iso_or_equiv
_atom_site_occupancy
_atom_site_adp_type
CU1 CU 0.76462(4) 0.30348(3) 0.15786(2) 0.0185 1.0000 Uani
CU2 CU 0.89704(3) 0.26768(2) 0.44501(2) 0.0142 1.0000 Uani
N1 N 0.5439(3) 0.2147(2) 0.1297(2) 0.0293 1.0000 Uani
N2 N 0.7238(3) 0.2511(2) 0.0147(2) 0.0350 1.0000 Uani
N3 N 0.6490(3) 0.4069(2) 0.1086(2) 0.0268 1.0000 Uani
N4 N 0.8025(3) 0.38553(17) 0.28512(18) 0.0195 1.0000 Uani
N5 N 0.8366(2) 0.37110(17) 0.37807(17) 0.0175 1.0000 Uani
N6 N 0.8269(2) 0.33914(17) 0.54976(17) 0.0177 1.0000 Uani
N7 N 0.9589(3) 0.18322(19) 0.54284(18) 0.0220 1.0000 Uani
N8 N 0.6831(3) 0.16668(17) 0.40377(19) 0.0218 1.0000 Uani
C1 C 0.4915(4) 0.3710(3) 0.0920(3) 0.0327 1.0000 Uani
C2 C 0.4604(4) 0.2909(3) 0.1442(3) 0.0337 1.0000 Uani
C3 C 0.4976(4) 0.1583(3) 0.0297(3) 0.0360 1.0000 Uani
C4 C 0.6284(4) 0.1535(3) -0.0043(3) 0.0369 1.0000 Uani
C5 C 0.6567(5) 0.3183(3) -0.0468(3) 0.0435 1.0000 Uani
C6 C 0.6806(5) 0.4168(3) 0.0155(3) 0.0414 1.0000 Uani
C7 C 0.7092(4) 0.4971(2) 0.1840(3) 0.0345 1.0000 Uani
C8 C 0.7528(3) 0.4684(2) 0.2820(2) 0.0229 1.0000 Uani
C9 C 0.7558(3) 0.5097(2) 0.3753(2) 0.0235 1.0000 Uani
C10 C 0.8088(3) 0.44455(19) 0.4328(2) 0.0189 1.0000 Uani
C11 C 0.8399(3) 0.4414(2) 0.5389(2) 0.0214 1.0000 Uani
C12 C 0.9266(3) 0.3267(2) 0.6436(2) 0.0254 1.0000 Uani
C13 C 0.9428(4) 0.2221(2) 0.6384(2) 0.0279 1.0000 Uani
C14 C 0.8677(3) 0.0858(2) 0.4964(2) 0.0253 1.0000 Uani
C15 C 0.7062(3) 0.0886(2) 0.4602(3) 0.0272 1.0000 Uani
C16 C 0.5940(3) 0.2321(2) 0.4328(2) 0.0257 1.0000 Uani
C17 C 0.6720(3) 0.2926(2) 0.5339(2) 0.0234 1.0000 Uani
O1 O 0.9036(2) 0.21944(15) 0.19077(15) 0.0223 1.0000 Uani
O2 O 1.0236(2) 0.22337(16) 0.37574(15) 0.0231 1.0000 Uani
P1 P 1.04024(7) 0.22868(5) 0.27673(5) 0.0153 1.0000 Uani
C18 C 1.1659(3) 0.3383(2) 0.2852(2) 0.0183 1.0000 Uani
C19 C 1.1358(3) 0.3953(2) 0.2148(2) 0.0258 1.0000 Uani
C20 C 1.2374(4) 0.4775(2) 0.2205(3) 0.0334 1.0000 Uani
C21 C 1.3705(4) 0.5003(2) 0.2945(3) 0.0334 1.0000 Uani
C22 C 1.4022(3) 0.4424(2) 0.3641(3) 0.0300 1.0000 Uani
C23 C 1.2996(3) 0.3623(2) 0.3606(2) 0.0240 1.0000 Uani
C24 C 1.1309(3) 0.13264(19) 0.2509(2) 0.0175 1.0000 Uani
C25 C 1.1239(4) 0.0970(3) 0.1553(2) 0.0317 1.0000 Uani
C26 C 1.1937(6) 0.0223(3) 0.1377(3) 0.0483 1.0000 Uani
C27 C 1.2723(5) -0.0159(3) 0.2137(3) 0.0424 1.0000 Uani
C28 C 1.2812(4) 0.0198(2) 0.3079(3) 0.0319 1.0000 Uani
C29 C 1.2101(3) 0.0936(2) 0.3273(2) 0.0222 1.0000 Uani
CL11 CL 1.37897(8) 0.21009(6) 0.65015(6) 0.0308 1.0000 Uani
O11 O 1.2504(3) 0.1361(2) 0.6151(3) 0.0506 1.0000 Uani
O12 O 1.3726(4) 0.2751(2) 0.5832(3) 0.0515 1.0000 Uani
O13 O 1.5013(4) 0.1669(3) 0.6595(4) 0.0930 1.0000 Uani
O14 O 1.3814(7) 0.2631(4) 0.7408(3) 0.1110 1.0000 Uani
CL21 CL 1.0429(1) 0.30049(6) 0.92613(6) 0.0345 1.0000 Uani
O21 O 0.9148(5) 0.2559(5) 0.8445(3) 0.0981 1.0000 Uani
O22 O 1.1673(5) 0.3020(3) 0.8950(4) 0.0776 1.0000 Uani
O23 O 1.0398(6) 0.2436(4) 0.9970(3) 0.0909 1.0000 Uani
O24 O 1.0226(7) 0.3933(3) 0.9609(5) 0.1062 1.0000 Uani
N9 N 0.6384(4) 0.0303(2) 0.2028(3) 0.0441 1.0000 Uani
C30 C 0.7245(4) -0.0136(3) 0.1996(3) 0.0341 1.0000 Uani
C31 C 0.8320(5) -0.0712(3) 0.1943(4) 0.0481 1.0000 Uani
H11 H 0.4498(4) 0.4262(3) 0.1147(3) 0.0392 1.0000 Uiso
H12 H 0.4419(4) 0.3469(3) 0.0202(3) 0.0392 1.0000 Uiso
H21 H 0.4886(4) 0.3178(3) 0.2158(3) 0.0414 1.0000 Uiso
H22 H 0.3535(4) 0.2619(3) 0.1181(3) 0.0414 1.0000 Uiso
H31 H 0.4278(4) 0.1896(3) -0.0152(3) 0.0403 1.0000 Uiso
H32 H 0.4481(4) 0.0914(3) 0.0286(3) 0.0403 1.0000 Uiso
H41 H 0.6869(4) 0.1101(3) 0.0313(3) 0.0413 1.0000 Uiso
H42 H 0.5934(4) 0.1267(3) -0.0762(3) 0.0413 1.0000 Uiso
H51 H 0.7028(5) 0.3241(3) -0.0991(3) 0.0546 1.0000 Uiso
H52 H 0.5493(5) 0.2922(3) -0.0777(3) 0.0546 1.0000 Uiso
H61 H 0.7845(5) 0.4504(3) 0.0314(3) 0.0525 1.0000 Uiso
H62 H 0.6139(5) 0.4554(3) -0.0214(3) 0.0525 1.0000 Uiso
H71 H 0.7964(4) 0.5346(2) 0.1735(3) 0.0410 1.0000 Uiso
H72 H 0.6331(4) 0.5374(2) 0.1801(3) 0.0410 1.0000 Uiso
H91 H 0.7268(3) 0.5715(2) 0.3960(2) 0.0287 1.0000 Uiso
H111 H 0.9412(3) 0.4780(2) 0.5769(2) 0.0264 1.0000 Uiso
H112 H 0.7679(3) 0.4708(2) 0.5638(2) 0.0264 1.0000 Uiso
H121 H 1.0247(3) 0.3688(2) 0.6575(2) 0.0298 1.0000 Uiso
H122 H 0.8860(3) 0.3457(2) 0.6973(2) 0.0298 1.0000 Uiso
H131 H 1.0314(4) 0.2181(2) 0.6927(2) 0.0357 1.0000 Uiso
H132 H 0.8541(4) 0.1829(2) 0.6456(2) 0.0357 1.0000 Uiso
H141 H 0.8843(3) 0.0427(2) 0.5455(2) 0.0329 1.0000 Uiso
H142 H 0.8974(3) 0.0595(2) 0.4396(2) 0.0329 1.0000 Uiso
H151 H 0.6706(3) 0.1008(2) 0.5176(3) 0.0340 1.0000 Uiso
H152 H 0.6505(3) 0.0253(2) 0.4173(3) 0.0340 1.0000 Uiso
H161 H 0.5728(3) 0.2759(2) 0.3846(2) 0.0313 1.0000 Uiso
H162 H 0.5001(3) 0.1930(2) 0.4325(2) 0.0313 1.0000 Uiso
H171 H 0.6718(3) 0.2501(2) 0.5829(2) 0.0300 1.0000 Uiso
H172 H 0.6170(3) 0.3446(2) 0.5445(2) 0.0300 1.0000 Uiso
H191 H 1.0409(3) 0.3775(2) 0.1598(2) 0.0323 1.0000 Uiso
H201 H 1.2139(4) 0.5197(2) 0.1710(3) 0.0445 1.0000 Uiso
H211 H 1.4441(4) 0.5585(2) 0.2979(3) 0.0422 1.0000 Uiso
H221 H 1.4992(3) 0.4585(2) 0.4170(3) 0.0351 1.0000 Uiso
H231 H 1.3215(3) 0.3220(2) 0.4120(2) 0.0291 1.0000 Uiso
H251 H 1.0689(4) 0.1252(3) 0.0999(2) 0.0422 1.0000 Uiso
H261 H 1.1872(6) -0.0043(3) 0.0690(3) 0.0657 1.0000 Uiso
H271 H 1.3227(5) -0.0697(3) 0.2001(3) 0.0589 1.0000 Uiso
H281 H 1.3393(4) -0.0074(2) 0.3630(3) 0.0414 1.0000 Uiso
H291 H 1.2158(3) 0.1188(2) 0.3961(2) 0.0273 1.0000 Uiso
H311 H 0.9305(5) -0.0352(3) 0.2386(4) 0.0573 1.0000 Uiso
H312 H 0.8067(5) -0.1335(3) 0.2153(4) 0.0573 1.0000 Uiso
H313 H 0.8334(5) -0.0846(3) 0.1255(4) 0.0573 1.0000 Uiso

loop_
_atom_site_aniso_label
_atom_site_aniso_U_11
_atom_site_aniso_U_22
_atom_site_aniso_U_33
_atom_site_aniso_U_23
_atom_site_aniso_U_13
_atom_site_aniso_U_12
Cu1 0.01620(16) 0.02350(18) 0.01686(16) 0.00642(13) 0.00430(12) 0.00723(13)
Cu2 0.01411(15) 0.01641(16) 0.01573(15) 0.00435(11) 0.00838(11) 0.00580(11)
N1 0.0252(12) 0.0284(13) 0.0302(14) 0.0047(11) 0.004(1) 0.004(1)
N2 0.0331(15) 0.0510(18) 0.0263(14) 0.0117(13) 0.0106(11) 0.0191(13)
N3 0.0287(13) 0.0284(13) 0.0261(13) 0.011(1) 0.008(1) 0.011(1)
N4 0.0200(11) 0.0184(11) 0.0219(11) 0.0063(9) 0.0073(9) 0.0064(9)
N5 0.018(1) 0.018(1) 0.0201(11) 0.0057(8) 0.0092(8) 0.0051(8)
N6 0.016(1) 0.0181(11) 0.0192(11) 0.0010(8) 0.0095(8) 0.0003(8)
N7 0.0255(12) 0.0266(12) 0.0188(11) 0.0081(9) 0.0103(9) 0.010(1)
N8 0.0204(11) 0.0165(11) 0.0280(12) 0.0014(9) 0.0077(9) 0.0052(9)
C1 0.0248(14) 0.0379(18) 0.0350(17) 0.0047(14) 0.0064(13) 0.0145(13)
C2 0.0229(14) 0.0428(19) 0.0377(18) 0.0062(15) 0.0112(13) 0.0122(14)
C3 0.0285(16) 0.0405(19) 0.0319(17) -0.0019(14) 0.0044(13) 0.0049(14)
C4 0.0352(17) 0.0411(19) 0.0271(16) -0.0073(14) 0.0047(13) 0.0097(15)
C5 0.041(2) 0.071(3) 0.0255(16) 0.0225(18) 0.0102(14) 0.0195(19)
C6 0.050(2) 0.049(2) 0.0318(18) 0.0255(17) 0.0129(16) 0.0150(18)
C7 0.0439(19) 0.0240(15) 0.0344(17) 0.0148(13) 0.0053(14) 0.0102(13)
C8 0.0208(12) 0.0184(13) 0.0296(15) 0.0075(11) 0.0071(11) 0.003(1)
C9 0.0198(12) 0.0164(12) 0.0357(16) 0.0067(11) 0.0106(11) 0.003(1)
C10 0.0163(11) 0.0147(12) 0.0258(13) 0.002(1) 0.009(1) 0.0011(9)
C11 0.0194(12) 0.0195(13) 0.0271(14) 0.001(1) 0.0127(11) 0.002(1)
C12 0.0281(14) 0.0294(15) 0.0172(13) 0.0007(11) 0.0078(11) 0.0032(12)
C13 0.0333(16) 0.0345(16) 0.0211(14) 0.0089(12) 0.0131(12) 0.0107(13)
C14 0.0307(15) 0.0227(14) 0.0290(15) 0.0097(11) 0.0142(12) 0.0119(11)
C15 0.0280(15) 0.0185(13) 0.0381(17) 0.0076(12) 0.0148(13) 0.0039(11)
C16 0.0162(12) 0.0224(14) 0.0396(17) 0.0021(12) 0.0124(12) 0.004(1)
C17 0.0186(12) 0.0209(13) 0.0357(16) 0.0027(11) 0.0182(11) 0.002(1)
O1 0.0166(9) 0.026(1) 0.024(1) 0.0041(8) 0.0037(7) 0.0082(8)
O2 0.025(1) 0.0327(11) 0.022(1) 0.0103(8) 0.0152(8) 0.0157(9)
P1 0.0142(3) 0.0182(3) 0.0164(3) 0.0039(2) 0.0075(2) 0.0064(2)
C18 0.0181(11) 0.0184(12) 0.0211(12) 0.001(1) 0.011(1) 0.0059(9)
C19 0.0253(14) 0.0270(15) 0.0283(15) 0.0068(12) 0.0131(11) 0.0041(11)
C20 0.0387(18) 0.0274(16) 0.0450(19) 0.0133(14) 0.0260(16) 0.0084(13)
C21 0.0325(16) 0.0208(14) 0.052(2) -0.0017(13) 0.0283(15) -0.0009(12)
C22 0.0197(13) 0.0291(16) 0.0391(17) -0.0070(13) 0.0139(12) 0.0021(11)
C23 0.0187(12) 0.0266(14) 0.0277(14) -0.0001(11) 0.0093(11) 0.0087(11)
C24 0.0177(11) 0.0157(11) 0.0239(13) 0.004(1) 0.013(1) 0.0055(9)
C25 0.0441(18) 0.0340(17) 0.0276(15) 0.0096(13) 0.0203(14) 0.0188(14)
C26 0.080(3) 0.045(2) 0.040(2) 0.0079(17) 0.039(2) 0.033(2)
C27 0.056(2) 0.0356(19) 0.056(2) 0.0148(17) 0.035(2) 0.0299(18)
C28 0.0280(15) 0.0297(16) 0.0458(19) 0.0148(14) 0.0155(14) 0.0153(13)
C29 0.0200(12) 0.0205(13) 0.0278(14) 0.0060(11) 0.0081(11) 0.007(1)
Cl11 0.0207(3) 0.0359(4) 0.0348(4) 0.0120(3) 0.0073(3) 0.0015(3)
O11 0.0270(13) 0.0315(14) 0.086(2) 0.0115(14) 0.0088(14) 0.002(1)
O12 0.0543(18) 0.0471(17) 0.068(2) 0.0330(16) 0.0271(16) 0.0201(14)
O13 0.0350(17) 0.098(3) 0.182(5) 0.099(4) 0.046(2) 0.0349(19)
O14 0.150(5) 0.114(4) 0.044(2) -0.017(2) 0.032(3) -0.021(4)
Cl21 0.0468(5) 0.0338(4) 0.0239(4) 0.0077(3) 0.0130(3) 0.0062(3)
O21 0.068(3) 0.159(5) 0.043(2) -0.000(3) 0.0082(18) -0.012(3)
O22 0.065(2) 0.081(3) 0.092(3) 0.014(2) 0.041(2) 0.003(2)
O23 0.134(4) 0.097(3) 0.062(3) 0.053(3) 0.041(3) 0.033(3)
O24 0.128(4) 0.049(2) 0.146(5) 0.006(3) 0.053(4) 0.029(3)
N9 0.051(2) 0.0342(16) 0.0417(18) 0.0049(14) 0.0095(15) 0.0067(15)
C30 0.0358(17) 0.0271(16) 0.0350(17) 0.0071(13) 0.0071(14) 0.0011(13)
C31 0.0357(19) 0.045(2) 0.063(3) 0.014(2) 0.0145(18) 0.0051(17)

loop_
_atom_type_symbol
_atom_type_scat_dispersion_real
_atom_type_scat_dispersion_imag
_atom_type_scat_Cromer_Mann_a1
_atom_type_scat_Cromer_Mann_b1
_atom_type_scat_Cromer_Mann_a2
_atom_type_scat_Cromer_Mann_b2
_atom_type_scat_Cromer_Mann_a3
_atom_type_scat_Cromer_Mann_b3
_atom_type_scat_Cromer_Mann_a4
_atom_type_scat_Cromer_Mann_b4
_atom_type_scat_Cromer_Mann_c
_atom_type_scat_source
'C   ' 0.0033 0.0016 2.3100 20.8439 1.0200 10.2075 1.5886 0.5687 0.8650 51.6512 0.2156 International_Tables_Vol_IV_Table_2.2B
'H   ' 0.0000 0.0000 0.4930 10.5109 0.3229 26.1257 0.1402 3.1424 0.0408 57.7997 0.0030 International_Tables_Vol_IV_Table_2.2B
'Cu  ' 0.2630 1.2660 13.3380 3.5828 7.1676 0.2470 5.6158 11.3966 1.6735 64.8126 1.1910 International_Tables_Vol_IV_Table_2.2B
'N   ' 0.0061 0.0033 12.2126 0.0057 3.1322 9.8933 2.0125 28.9975 1.1663 0.5826 -11.5290 International_Tables_Vol_IV_Table_2.2B
'Cl  ' 0.1484 0.1585 11.4604 0.0104 7.1964 1.1662 6.2556 18.5194 1.6455 47.7784 -9.5574 International_Tables_Vol_IV_Table_2.2B
'O   ' 0.0106 0.0060 3.0485 13.2771 2.2868 5.7011 1.5463 0.3239 0.8670 32.9089 0.2508 International_Tables_Vol_IV_Table_2.2B
'P   ' 0.0900 0.0950 6.4345 1.9067 4.1791 27.1570 1.7800 0.5260 1.4908 68.1645 1.1149 International_Tables_Vol_IV_Table_2.2B

loop_
_geom_angle_atom_site_label_1
_geom_angle_site_symmetry_1
_geom_angle_atom_site_label_2
_geom_angle_site_symmetry_2
_geom_angle_atom_site_label_3
_geom_angle_site_symmetry_3
_geom_angle
_geom_angle_publ_flag
N1 . Cu1 . N2 . 82.82(12) yes
N1 . Cu1 . N3 . 83.95(11) yes
N2 . Cu1 . N3 . 84.87(12) yes
N1 . Cu1 . N4 . 103.0(1) yes
N2 . Cu1 . N4 . 165.32(12) yes
N3 . Cu1 . N4 . 82.4(1) yes
N1 . Cu1 . O1 . 106.8(1) yes
N2 . Cu1 . O1 . 89.5(1) yes
N3 . Cu1 . O1 . 167.2(1) yes
N4 . Cu1 . O1 . 101.45(9) yes
N5 . Cu2 . N6 . 82.00(9) yes
N5 . Cu2 . N7 . 165.9(1) yes
N6 . Cu2 . N7 . 84.6(1) yes
N5 . Cu2 . N8 . 100.06(9) yes
N6 . Cu2 . N8 . 84.65(9) yes
N7 . Cu2 . N8 . 82.9(1) yes
N5 . Cu2 . O2 . 100.80(9) yes
N6 . Cu2 . O2 . 161.36(9) yes
N7 . Cu2 . O2 . 90.52(9) yes
N8 . Cu2 . O2 . 112.67(9) yes
Cu1 . N1 . C2 . 101.0(2) yes
Cu1 . N1 . C3 . 107.2(2) yes
C2 . N1 . C3 . 115.1(3) yes
Cu1 . N2 . C4 . 104.7(2) yes
Cu1 . N2 . C5 . 110.8(2) yes
C4 . N2 . C5 . 114.2(3) yes
Cu1 . N3 . C1 . 108.9(2) yes
Cu1 . N3 . C6 . 102.8(2) yes
C1 . N3 . C6 . 112.5(3) yes
Cu1 . N3 . C7 . 107.61(19) yes
C1 . N3 . C7 . 112.1(3) yes
C6 . N3 . C7 . 112.3(3) yes
Cu1 . N4 . N5 . 134.62(18) yes
Cu1 . N4 . C8 . 115.1(2) yes
N5 . N4 . C8 . 108.1(2) yes
Cu2 . N5 . N4 . 135.81(18) yes
Cu2 . N5 . C10 . 115.47(19) yes
N4 . N5 . C10 . 108.5(2) yes
Cu2 . N6 . C11 . 107.48(16) yes
Cu2 . N6 . C12 . 104.36(17) yes
C11 . N6 . C12 . 112.8(2) yes
Cu2 . N6 . C17 . 108.54(17) yes
C11 . N6 . C17 . 111.6(2) yes
C12 . N6 . C17 . 111.7(2) yes
Cu2 . N7 . C13 . 111.25(19) yes
Cu2 . N7 . C14 . 105.53(18) yes
C13 . N7 . C14 . 113.4(2) yes
Cu2 . N8 . C15 . 107.08(18) yes
Cu2 . N8 . C16 . 100.45(17) yes
C15 . N8 . C16 . 115.1(2) yes
N3 . C1 . C2 . 114.6(3) yes
N3 . C1 . H11 . 108.19(18) no
C2 . C1 . H11 . 108.16(18) no
N3 . C1 . H12 . 108.17(18) no
C2 . C1 . H12 . 108.2(2) no
H11 . C1 . H12 . 109.467 no
N1 . C2 . C1 . 111.1(3) yes
N1 . C2 . H21 . 109.05(18) no
C1 . C2 . H21 . 109.1(2) no
N1 . C2 . H22 . 109.07(18) no
C1 . C2 . H22 . 109.06(18) no
H21 . C2 . H22 . 109.467 no
N1 . C3 . C4 . 110.2(3) yes
N1 . C3 . H31 . 109.29(19) no
C4 . C3 . H31 . 109.3(2) no
N1 . C3 . H32 . 109.3(2) no
C4 . C3 . H32 . 109.3(2) no
H31 . C3 . H32 . 109.467 no
N2 . C4 . C3 . 111.7(3) yes
N2 . C4 . H41 . 108.94(18) no
C3 . C4 . H41 . 108.9(2) no
N2 . C4 . H42 . 108.86(18) no
C3 . C4 . H42 . 108.91(19) no
H41 . C4 . H42 . 109.467 no
N2 . C5 . C6 . 110.2(3) yes
N2 . C5 . H51 . 109.26(19) no
C6 . C5 . H51 . 109.3(2) no
N2 . C5 . H52 . 109.3(2) no
C6 . C5 . H52 . 109.3(2) no
H51 . C5 . H52 . 109.467 no
N3 . C6 . C5 . 110.1(3) yes
N3 . C6 . H61 . 109.3(2) no
C5 . C6 . H61 . 109.3(2) no
N3 . C6 . H62 . 109.31(18) no
C5 . C6 . H62 . 109.3(2) no
H61 . C6 . H62 . 109.467 no
N3 . C7 . C8 . 107.5(2) yes
N3 . C7 . H71 . 109.98(19) no
C8 . C7 . H71 . 109.98(19) no
N3 . C7 . H72 . 109.97(17) no
C8 . C7 . H72 . 109.96(19) no
H71 . C7 . H72 . 109.467 no
N4 . C8 . C7 . 116.1(3) yes
N4 . C8 . C9 . 109.8(3) yes
C7 . C8 . C9 . 134.2(3) yes
C8 . C9 . C10 . 103.6(2) yes
C8 . C9 . H91 . 128.18(16) no
C10 . C9 . H91 . 128.20(17) no
N5 . C10 . C9 . 110.0(3) yes
N5 . C10 . C11 . 116.4(2) yes
C9 . C10 . C11 . 133.6(3) yes
N6 . C11 . C10 . 108.3(2) yes
N6 . C11 . H111 . 109.75(14) no
C10 . C11 . H111 . 109.76(15) no
N6 . C11 . H112 . 109.79(13) no
C10 . C11 . H112 . 109.79(15) no
H111 . C11 . H112 . 109.467 no
N6 . C12 . C13 . 110.2(2) yes
N6 . C12 . H121 . 109.27(15) no
C13 . C12 . H121 . 109.30(17) no
N6 . C12 . H122 . 109.29(15) no
C13 . C12 . H122 . 109.29(16) no
H121 . C12 . H122 . 109.467 no
N7 . C13 . C12 . 110.2(2) yes
N7 . C13 . H131 . 109.27(16) no
C12 . C13 . H131 . 109.27(17) no
N7 . C13 . H132 . 109.28(17) no
C12 . C13 . H132 . 109.30(17) no
H131 . C13 . H132 . 109.467 no
N7 . C14 . C15 . 111.7(2) yes
N7 . C14 . H141 . 108.92(15) no
C15 . C14 . H141 . 108.91(16) no
N7 . C14 . H142 . 108.92(15) no
C15 . C14 . H142 . 108.91(17) no
H141 . C14 . H142 . 109.467 no
N8 . C15 . C14 . 109.9(2) yes
N8 . C15 . H151 . 109.36(16) no
C14 . C15 . H151 . 109.36(17) no
N8 . C15 . H152 . 109.38(16) no
C14 . C15 . H152 . 109.39(17) no
H151 . C15 . H152 . 109.467 no
N8 . C16 . C17 . 111.5(2) yes
N8 . C16 . H161 . 108.95(17) no
C17 . C16 . H161 . 108.94(17) no
N8 . C16 . H162 . 108.97(15) no
C17 . C16 . H162 . 108.96(15) no
H161 . C16 . H162 . 109.467 no
N6 . C17 . C16 . 114.1(2) yes
N6 . C17 . H171 . 108.30(15) no
C16 . C17 . H171 . 108.30(17) no
N6 . C17 . H172 . 108.31(14) no
C16 . C17 . H172 . 108.32(15) no
H171 . C17 . H172 . 109.467 no
Cu1 . O1 . P1 . 132.28(13) yes
Cu2 . O2 . P1 . 135.20(13) yes
O1 . P1 . O2 . 118.12(12) yes
O1 . P1 . C18 . 109.00(13) yes
O2 . P1 . C18 . 109.70(13) yes
O1 . P1 . C24 . 108.26(13) yes
O2 . P1 . C24 . 105.73(12) yes
C18 . P1 . C24 . 105.23(12) yes
P1 . C18 . C19 . 121.3(2) yes
P1 . C18 . C23 . 119.0(2) yes
C19 . C18 . C23 . 119.6(3) yes
C18 . C19 . C20 . 120.3(3) yes
C18 . C19 . H191 . 119.87(17) no
C20 . C19 . H191 . 119.9(2) no
C19 . C20 . C21 . 119.9(3) yes
C19 . C20 . H201 . 120.0(2) no
C21 . C20 . H201 . 120.1(2) no
C20 . C21 . C22 . 120.0(3) yes
C20 . C21 . H211 . 120.0(2) no
C22 . C21 . H211 . 119.99(19) no
C21 . C22 . C23 . 120.3(3) yes
C21 . C22 . H221 . 119.87(19) no
C23 . C22 . H221 . 119.9(2) no
C18 . C23 . C22 . 119.8(3) yes
C18 . C23 . H231 . 120.07(18) no
C22 . C23 . H231 . 120.1(2) no
P1 . C24 . C25 . 120.8(2) yes
P1 . C24 . C29 . 119.7(2) yes
C25 . C24 . C29 . 119.5(3) yes
C24 . C25 . C26 . 119.4(3) yes
C24 . C25 . H251 . 120.28(17) no
C26 . C25 . H251 . 120.3(2) no
C25 . C26 . C27 . 120.8(3) yes
C25 . C26 . H261 . 119.6(2) no
C27 . C26 . H261 . 119.6(2) no
C26 . C27 . C28 . 120.0(3) yes
C26 . C27 . H271 . 120.0(2) no
C28 . C27 . H271 . 120.0(2) no
C27 . C28 . C29 . 120.3(3) yes
C27 . C28 . H281 . 119.9(2) no
C29 . C28 . H281 . 119.8(2) no
C24 . C29 . C28 . 120.0(3) yes
C24 . C29 . H291 . 120.00(16) no
C28 . C29 . H291 . 120.0(2) no
O11 . Cl11 . O12 . 109.8(2) yes
O11 . Cl11 . O13 . 108.6(2) yes
O12 . Cl11 . O13 . 110.5(2) yes
O11 . Cl11 . O14 . 107.7(3) yes
O12 . Cl11 . O14 . 107.8(3) yes
O13 . Cl11 . O14 . 112.4(4) yes
O21 . Cl21 . O22 . 108.7(3) yes
O21 . Cl21 . O23 . 104.3(3) yes
O22 . Cl21 . O23 . 113.9(3) yes
O21 . Cl21 . O24 . 106.9(4) yes
O22 . Cl21 . O24 . 113.8(3) yes
O23 . Cl21 . O24 . 108.6(4) yes
N9 . C30 . C31 . 178.9(4) yes
C30 . C31 . H311 . 109.4(2) no
C30 . C31 . H312 . 109.6(2) no
H311 . C31 . H312 . 109.476 no
C30 . C31 . H313 . 109.4(3) no
H311 . C31 . H313 . 109.475 no
H312 . C31 . H313 . 109.476 no

loop_
_geom_bond_atom_site_label_1
_geom_bond_site_symmetry_1
_geom_bond_atom_site_label_2
_geom_bond_site_symmetry_2
_geom_bond_distance
_geom_bond_publ_flag
Cu1 . N1 . 2.224(3) yes
Cu1 . N2 . 2.015(3) yes
Cu1 . N3 . 2.070(3) yes
Cu1 . N4 . 1.953(2) yes
Cu1 . O1 . 1.942(2) yes
Cu2 . N5 . 1.949(2) yes
Cu2 . N6 . 2.059(2) yes
Cu2 . N7 . 2.008(2) yes
Cu2 . N8 . 2.220(2) yes
Cu2 . O2 . 1.9349(19) yes
N1 . C2 . 1.482(4) yes
N1 . C3 . 1.467(5) yes
N2 . C4 . 1.497(5) yes
N2 . C5 . 1.494(5) yes
N3 . C1 . 1.483(4) yes
N3 . C6 . 1.498(4) yes
N3 . C7 . 1.487(5) yes
N4 . N5 . 1.348(3) yes
N4 . C8 . 1.347(4) yes
N5 . C10 . 1.339(3) yes
N6 . C11 . 1.481(4) yes
N6 . C12 . 1.477(4) yes
N6 . C17 . 1.496(3) yes
N7 . C13 . 1.489(4) yes
N7 . C14 . 1.483(4) yes
N8 . C15 . 1.479(4) yes
N8 . C16 . 1.470(4) yes
C1 . C2 . 1.501(5) yes
C1 . H11 . 1.000 no
C1 . H12 . 1.000 no
C2 . H21 . 1.000 no
C2 . H22 . 1.000 no
C3 . C4 . 1.508(5) yes
C3 . H31 . 1.000 no
C3 . H32 . 1.000 no
C4 . H41 . 1.000 no
C4 . H42 . 1.000 no
C5 . C6 . 1.509(6) yes
C5 . H51 . 1.000 no
C5 . H52 . 1.000 no
C6 . H61 . 1.000 no
C6 . H62 . 1.000 no
C7 . C8 . 1.496(4) yes
C7 . H71 . 1.000 no
C7 . H72 . 1.000 no
C8 . C9 . 1.396(4) yes
C9 . C10 . 1.392(4) yes
C9 . H91 . 1.000 no
C10 . C11 . 1.493(4) yes
C11 . H111 . 1.000 no
C11 . H112 . 1.000 no
C12 . C13 . 1.519(4) yes
C12 . H121 . 1.000 no
C12 . H122 . 1.000 no
C13 . H131 . 1.000 no
C13 . H132 . 1.000 no
C14 . C15 . 1.518(4) yes
C14 . H141 . 1.000 no
C14 . H142 . 1.000 no
C15 . H151 . 1.000 no
C15 . H152 . 1.000 no
C16 . C17 . 1.511(4) yes
C16 . H161 . 1.000 no
C16 . H162 . 1.000 no
C17 . H171 . 1.000 no
C17 . H172 . 1.000 no
O1 . P1 . 1.510(2) yes
O2 . P1 . 1.510(2) yes
P1 . C18 . 1.805(3) yes
P1 . C24 . 1.795(3) yes
C18 . C19 . 1.387(4) yes
C18 . C23 . 1.394(4) yes
C19 . C20 . 1.395(4) yes
C19 . H191 . 1.000 no
C20 . C21 . 1.380(6) yes
C20 . H201 . 1.000 no
C21 . C22 . 1.389(5) yes
C21 . H211 . 1.000 no
C22 . C23 . 1.388(4) yes
C22 . H221 . 1.000 no
C23 . H231 . 1.000 no
C24 . C25 . 1.393(4) yes
C24 . C29 . 1.393(4) yes
C25 . C26 . 1.384(5) yes
C25 . H251 . 1.000 no
C26 . C27 . 1.380(6) yes
C26 . H261 . 1.000 no
C27 . C28 . 1.369(6) yes
C27 . H271 . 1.000 no
C28 . C29 . 1.387(4) yes
C28 . H281 . 1.000 no
C29 . H291 . 1.000 no
Cl11 . O11 . 1.425(3) yes
Cl11 . O12 . 1.432(3) yes
Cl11 . O13 . 1.405(3) yes
Cl11 . O14 . 1.420(5) yes
Cl21 . O21 . 1.435(4) yes
Cl21 . O22 . 1.417(4) yes
Cl21 . O23 . 1.404(4) yes
Cl21 . O24 . 1.416(4) yes
N9 . C30 . 1.129(5) yes
C30 . C31 . 1.440(6) yes
C31 . H311 . 1.000 no
C31 . H312 . 1.000 no
C31 . H313 . 1.000 no
